data_7241277
loop_
_publ_author_name
'Surampudi, Anuja Venkata Sai Durga'
'Rajendrakumar, Satyasree'
'Nanubolu, Jagadeesh Babu'
'Balasubramanian, Sridhar'
'Surov, Artem O.'
'Voronin, Alexander P.'
'Perlovich, German L.'

_publ_section_title
;
 Influence of crystal packing on the thermal properties of cocrystals and
 cocrystal solvates of olanzapine: insights from computations
;
_journal_name_full CrystEngComm
_journal_paper_doi 10.1039/D0CE00914H
_journal_year 2020
_chemical_formula_moiety 'C17 H20 N4 S, C6 H6 O2, C8 H10'
_chemical_formula_sum 'C31 H36 N4 O2 S'
_chemical_formula_weight 528.70
_chemical_name_systematic '1:1:1 Cocrystal of Olanzapine, Hydroquinone and Ethylbenzene'
_space_group_crystal_system triclinic
_space_group_IT_number 2
_space_group_name_Hall '-P 1'
_space_group_name_H-M_alt 'P -1'
_atom_sites_solution_hydrogens mixed
_audit_creation_method SHELXL-2018/3
_audit_update_record
;
2020-06-23 deposited with the CCDC.	2020-08-18 downloaded from the CCDC.
;
_cell_angle_alpha 89.159(4)
_cell_angle_beta 86.632(4)
_cell_angle_gamma 82.387(4)
_cell_formula_units_Z 2
_cell_length_a 9.2694(12)
_cell_length_b 10.3353(13)
_cell_length_c 14.9174(19)
_cell_measurement_reflns_used 6407
_cell_measurement_temperature 100(2)
_cell_measurement_theta_max 28.361
_cell_measurement_theta_min 2.2205
_cell_volume 1414.0(3)
_computing_cell_refinement '<i>SAINT</i> (Bruker, 2016)'
_computing_data_collection '<i>APEX3</i> (Bruker, 2016)'
_computing_data_reduction 'Bruker SAINT'
_computing_structure_refinement 'SHELXL-2018/3 (Sheldrick, 2018)'
_computing_structure_solution '<i>SHELXT</i> (Sheldrick, 2015)'
_diffrn_ambient_temperature 100(2)
_diffrn_measured_fraction_theta_full 0.999
_diffrn_measured_fraction_theta_max 0.999
_diffrn_measurement_device_type 'Bruker D8 QUEST PHOTON-100'
_diffrn_measurement_method '\w and \f'
_diffrn_radiation_type MoK\a
_diffrn_radiation_wavelength 0.71073
_diffrn_reflns_av_R_equivalents 0.1128
_diffrn_reflns_av_unetI/netI 0.0894
_diffrn_reflns_Laue_measured_fraction_full 0.999
_diffrn_reflns_Laue_measured_fraction_max 0.999
_diffrn_reflns_limit_h_max 11
_diffrn_reflns_limit_h_min -11
_diffrn_reflns_limit_k_max 11
_diffrn_reflns_limit_k_min -12
_diffrn_reflns_limit_l_max 18
_diffrn_reflns_limit_l_min -18
_diffrn_reflns_number 28602
_diffrn_reflns_point_group_measured_fraction_full 0.999
_diffrn_reflns_point_group_measured_fraction_max 0.999
_diffrn_reflns_theta_full 25.242
_diffrn_reflns_theta_max 26.247
_diffrn_reflns_theta_min 2.220
_diffrn_source microfocus
_exptl_absorpt_coefficient_mu 0.149
_exptl_absorpt_correction_T_max 0.7457
_exptl_absorpt_correction_T_min 0.5084
_exptl_absorpt_correction_type multi-scan
_exptl_absorpt_process_details 'SADABS 2014/5'
_exptl_crystal_density_diffrn 1.242
_exptl_crystal_description BLOCK
_exptl_crystal_F_000 564
_exptl_crystal_size_max 0.290
_exptl_crystal_size_mid 0.260
_exptl_crystal_size_min 0.230
_refine_diff_density_max 0.379
_refine_diff_density_min -0.401
_refine_diff_density_rms 0.062
_refine_ls_extinction_method none
_refine_ls_goodness_of_fit_ref 1.031
_refine_ls_hydrogen_treatment mixed
_refine_ls_matrix_type full
_refine_ls_number_parameters 358
_refine_ls_number_reflns 5718
_refine_ls_number_restraints 1
_refine_ls_restrained_S_all 1.031
_refine_ls_R_factor_all 0.0957
_refine_ls_R_factor_gt 0.0559
_refine_ls_shift/su_max 0.000
_refine_ls_shift/su_mean 0.000
_refine_ls_structure_factor_coef Fsqd
_refine_ls_weighting_details 'w=1/[\s^2^(Fo^2^)+(0.0291P)^2^+1.2158P] where P=(Fo^2^+2Fc^2^)/3'
_refine_ls_weighting_scheme calc
_refine_ls_wR_factor_gt 0.1115
_refine_ls_wR_factor_ref 0.1270
_reflns_Friedel_coverage 0.000
_reflns_number_gt 3946
_reflns_number_total 5718
_reflns_threshold_expression 'I > 2\s(I)'
_cod_data_source_file d0ce00914h2.cif
_cod_data_source_block KA800_0m
_cod_database_code 7241277
_shelx_shelxl_version_number 2018/3
_shelx_space_group_comment
;
The symmetry employed for this shelxl refinement is uniquely defined
by the following loop, which should always be used as a source of
symmetry information in preference to the above space-group names.
They are only intended as comments.
;
_shelx_estimated_absorpt_t_min 0.958
_shelx_estimated_absorpt_t_max 0.967

loop_
_space_group_symop_operation_xyz
'x, y, z'
'-x, -y, -z'

loop_
_atom_site_label
_atom_site_type_symbol
_atom_site_fract_x
_atom_site_fract_y
_atom_site_fract_z
_atom_site_U_iso_or_equiv
_atom_site_adp_type
_atom_site_occupancy
_atom_site_site_symmetry_order
_atom_site_calc_flag
_atom_site_refinement_flags_posn
_atom_site_refinement_flags_adp
_atom_site_refinement_flags_occupancy
_atom_site_disorder_assembly
_atom_site_disorder_group
C1 C 0.7641(2) 0.2696(2) 0.68794(16) 0.0148(5) Uani 1 1 d . . . . .
C2 C 0.7860(3) 0.2057(2) 0.76954(18) 0.0202(6) Uani 1 1 d . . . . .
H2 H 0.719583 0.228241 0.819551 0.024 Uiso 1 1 calc R U . . .
C3 C 0.9037(3) 0.1091(2) 0.77894(18) 0.0214(6) Uani 1 1 d . . . . .
H3 H 0.918478 0.066459 0.835134 0.026 Uiso 1 1 calc R U . . .
C4 C 0.9994(3) 0.0757(2) 0.70553(18) 0.0196(6) Uani 1 1 d . . . . .
H4 H 1.081259 0.011038 0.711515 0.024 Uiso 1 1 calc R U . . .
C5 C 0.9755(2) 0.1369(2) 0.62323(17) 0.0170(5) Uani 1 1 d . . . . .
H5 H 1.039911 0.111054 0.572884 0.020 Uiso 1 1 calc R U . . .
C6 C 0.8595(3) 0.2352(2) 0.61268(16) 0.0156(5) Uani 1 1 d . . . . .
C7 C 0.8036(2) 0.4063(2) 0.50543(16) 0.0134(5) Uani 1 1 d . . . . .
C8 C 0.7685(2) 0.5105(2) 0.57213(16) 0.0133(5) Uani 1 1 d . . . . .
C9 C 0.6866(2) 0.4905(2) 0.64956(16) 0.0136(5) Uani 1 1 d . . . . .
C10 C 0.7446(3) 0.7193(2) 0.63379(17) 0.0173(5) Uani 1 1 d . . . . .
C11 C 0.8030(2) 0.6419(2) 0.56532(17) 0.0152(5) Uani 1 1 d . . . . .
H11 H 0.861597 0.671637 0.516928 0.018 Uiso 1 1 calc R U . . .
C12 C 0.7539(3) 0.8610(2) 0.64877(19) 0.0247(6) Uani 1 1 d . . . . .
H12A H 0.822099 0.891989 0.603252 0.037 Uiso 1 1 calc R U . . .
H12B H 0.788402 0.872259 0.708653 0.037 Uiso 1 1 calc R U . . .
H12C H 0.657248 0.911281 0.644201 0.037 Uiso 1 1 calc R U . . .
C13 C 0.8527(3) 0.3492(2) 0.34528(16) 0.0175(5) Uani 1 1 d . . . . .
H13A H 0.767291 0.312615 0.324241 0.021 Uiso 1 1 calc R U . . .
H13B H 0.921267 0.276436 0.368474 0.021 Uiso 1 1 calc R U . . .
C14 C 0.9268(3) 0.4166(2) 0.26802(17) 0.0192(6) Uani 1 1 d . . . . .
H14A H 1.017526 0.444656 0.288297 0.023 Uiso 1 1 calc R U . . .
H14B H 0.954177 0.353431 0.218683 0.023 Uiso 1 1 calc R U . . .
C15 C 0.7066(3) 0.5536(2) 0.38306(17) 0.0180(5) Uani 1 1 d . . . . .
H15A H 0.674420 0.615839 0.432340 0.022 Uiso 1 1 calc R U . . .
H15B H 0.619263 0.521732 0.360755 0.022 Uiso 1 1 calc R U . . .
C16 C 0.7847(3) 0.6217(2) 0.30759(17) 0.0189(6) Uani 1 1 d . . . . .
H16A H 0.718071 0.696324 0.285047 0.023 Uiso 1 1 calc R U . . .
H16B H 0.869873 0.656180 0.330795 0.023 Uiso 1 1 calc R U . . .
C17 C 0.9176(3) 0.5974(3) 0.16402(18) 0.0246(6) Uani 1 1 d . . . . .
H17A H 0.950730 0.536751 0.114888 0.037 Uiso 1 1 calc R U . . .
H17B H 1.002252 0.626452 0.190212 0.037 Uiso 1 1 calc R U . . .
H17C H 0.855499 0.673128 0.140755 0.037 Uiso 1 1 calc R U . . .
C18 C 0.6271(2) 0.0452(2) 0.46546(16) 0.0148(5) Uani 1 1 d . . . . .
C19 C 0.4068(3) 0.0754(2) 0.55986(17) 0.0158(5) Uani 1 1 d . . . . .
H19 H 0.343071 0.127006 0.601464 0.019 Uiso 1 1 calc R U . . .
C20 C 0.5328(3) 0.1214(2) 0.52512(17) 0.0156(5) Uani 1 1 d . . . . .
H20 H 0.554261 0.204690 0.542140 0.019 Uiso 1 1 calc R U . . .
C21 C 0.5348(3) 0.5143(3) 0.08925(17) 0.0198(6) Uani 1 1 d . . . . .
C23 C 0.6443(3) 0.4846(3) 0.02233(18) 0.0217(6) Uani 1 1 d . . . . .
H23 H 0.743581 0.473246 0.037041 0.026 Uiso 1 1 calc R U . . .
C22 C 0.3907(3) 0.5287(3) 0.06591(17) 0.0228(6) Uani 1 1 d . . . . .
H22 H 0.314755 0.547932 0.111190 0.027 Uiso 1 1 calc R U . . .
C24 C 0.6711(3) -0.0635(3) 0.0381(2) 0.0320(7) Uani 1 1 d . . . . .
C25 C 0.6012(3) -0.1195(3) 0.1107(2) 0.0291(7) Uani 1 1 d . . . . .
H25 H 0.567047 -0.201127 0.103211 0.035 Uiso 1 1 calc R U . . .
C26 C 0.5800(3) -0.0597(3) 0.1936(2) 0.0295(7) Uani 1 1 d . . . . .
H26 H 0.530672 -0.099780 0.241888 0.035 Uiso 1 1 calc R U . . .
C27 C 0.6303(3) 0.0578(3) 0.2061(2) 0.0327(7) Uani 1 1 d . . . . .
H27 H 0.616785 0.098816 0.263115 0.039 Uiso 1 1 calc R U . . .
C28 C 0.7009(4) 0.1156(3) 0.1347(2) 0.0440(9) Uani 1 1 d . . . . .
H28 H 0.735352 0.197028 0.142657 0.053 Uiso 1 1 calc R U . . .
C29 C 0.7214(3) 0.0555(4) 0.0520(2) 0.0430(8) Uani 1 1 d . . . . .
H29 H 0.770569 0.095917 0.003823 0.052 Uiso 1 1 calc R U . . .
C30 C 0.6932(3) -0.1283(4) -0.0524(2) 0.0453(9) Uani 1 1 d . . . . .
H30A H 0.680641 -0.060169 -0.099681 0.054 Uiso 1 1 calc R U . . .
H30B H 0.616892 -0.185723 -0.058059 0.054 Uiso 1 1 calc R U . . .
C31 C 0.8416(4) -0.2087(4) -0.0685(2) 0.0508(10) Uani 1 1 d . . . . .
H31A H 0.850506 -0.243712 -0.129578 0.076 Uiso 1 1 calc R U . . .
H31B H 0.852016 -0.280890 -0.025087 0.076 Uiso 1 1 calc R U . . .
H31C H 0.918140 -0.153301 -0.061323 0.076 Uiso 1 1 calc R U . . .
H1N H 0.590(3) 0.381(2) 0.7253(17) 0.011(7) Uiso 1 1 d . . . . .
H1O H 0.776(3) 0.152(3) 0.459(2) 0.048(10) Uiso 1 1 d . . . . .
H2O H 0.668(2) 0.516(4) 0.190(3) 0.078(13) Uiso 1 1 d D . . . .
N1 N 0.6452(2) 0.3709(2) 0.67890(15) 0.0157(5) Uani 1 1 d . . . . .
N2 N 0.8364(2) 0.28293(19) 0.52431(13) 0.0134(4) Uani 1 1 d . . . . .
N3 N 0.8059(2) 0.44334(19) 0.41662(13) 0.0148(4) Uani 1 1 d . . . . .
N4 N 0.8339(2) 0.5311(2) 0.23346(14) 0.0169(5) Uani 1 1 d . . . . .
O1 O 0.75430(18) 0.08380(17) 0.42854(12) 0.0200(4) Uani 1 1 d . . . . .
O2 O 0.56225(19) 0.5315(2) 0.17730(12) 0.0263(5) Uani 1 1 d D . . . .
S1 S 0.64730(7) 0.63248(6) 0.71208(4) 0.01732(16) Uani 1 1 d . . . . .

loop_
_atom_site_aniso_label
_atom_site_aniso_U_11
_atom_site_aniso_U_22
_atom_site_aniso_U_33
_atom_site_aniso_U_23
_atom_site_aniso_U_13
_atom_site_aniso_U_12
C1 0.0108(12) 0.0145(12) 0.0199(14) -0.0008(10) -0.0007(10) -0.0047(10)
C2 0.0164(13) 0.0218(14) 0.0227(15) -0.0008(11) 0.0004(11) -0.0043(11)
C3 0.0228(14) 0.0181(14) 0.0236(15) 0.0050(11) -0.0039(11) -0.0040(11)
C4 0.0148(13) 0.0133(13) 0.0308(16) 0.0039(11) -0.0062(11) -0.0002(10)
C5 0.0100(12) 0.0137(12) 0.0272(15) -0.0021(11) 0.0008(10) -0.0020(10)
C6 0.0131(12) 0.0150(13) 0.0196(14) -0.0003(10) 0.0001(10) -0.0062(10)
C7 0.0052(11) 0.0159(13) 0.0194(14) -0.0016(10) 0.0006(9) -0.0031(9)
C8 0.0071(11) 0.0150(13) 0.0171(13) 0.0017(10) -0.0042(10) 0.0020(9)
C9 0.0076(11) 0.0127(12) 0.0198(14) -0.0005(10) -0.0043(10) 0.0035(9)
C10 0.0152(13) 0.0149(13) 0.0220(14) 0.0001(10) -0.0053(10) -0.0005(10)
C11 0.0104(12) 0.0151(13) 0.0200(14) 0.0022(10) -0.0041(10) 0.0001(10)
C12 0.0328(16) 0.0139(13) 0.0271(16) -0.0038(11) -0.0039(12) -0.0005(11)
C13 0.0152(13) 0.0164(13) 0.0206(14) -0.0006(11) -0.0004(10) -0.0014(10)
C14 0.0156(13) 0.0203(14) 0.0206(14) -0.0003(11) 0.0013(11) 0.0005(10)
C15 0.0152(13) 0.0183(13) 0.0198(14) 0.0002(10) -0.0063(10) 0.0024(10)
C16 0.0204(13) 0.0151(13) 0.0213(14) -0.0012(11) -0.0076(11) 0.0003(10)
C17 0.0217(14) 0.0287(15) 0.0246(16) 0.0058(12) -0.0010(12) -0.0087(12)
C18 0.0116(12) 0.0123(12) 0.0206(14) 0.0022(10) -0.0046(10) 0.0000(9)
C19 0.0133(12) 0.0139(13) 0.0187(14) -0.0024(10) -0.0005(10) 0.0043(10)
C20 0.0158(13) 0.0094(12) 0.0216(14) -0.0016(10) -0.0037(10) 0.0001(10)
C21 0.0185(13) 0.0230(14) 0.0189(14) -0.0030(11) 0.0001(11) -0.0068(11)
C23 0.0147(13) 0.0265(15) 0.0247(15) -0.0031(12) -0.0007(11) -0.0057(11)
C22 0.0169(14) 0.0328(16) 0.0185(14) -0.0052(12) 0.0059(11) -0.0051(11)
C24 0.0184(14) 0.0432(19) 0.0312(17) 0.0009(14) -0.0038(12) 0.0090(13)
C25 0.0228(15) 0.0250(15) 0.0376(18) 0.0000(13) -0.0046(13) 0.0052(12)
C26 0.0230(15) 0.0324(17) 0.0295(17) 0.0059(13) -0.0019(12) 0.0090(12)
C27 0.0286(16) 0.0403(19) 0.0279(17) -0.0004(14) -0.0089(13) 0.0035(14)
C28 0.041(2) 0.045(2) 0.049(2) 0.0022(17) -0.0109(16) -0.0145(16)
C29 0.0351(18) 0.058(2) 0.036(2) 0.0102(17) -0.0002(15) -0.0082(16)
C30 0.0351(18) 0.063(2) 0.0323(19) -0.0094(17) 0.0007(14) 0.0150(16)
C31 0.052(2) 0.057(2) 0.034(2) 0.0080(17) 0.0102(16) 0.0231(18)
N1 0.0100(10) 0.0155(11) 0.0204(12) 0.0019(9) 0.0052(9) -0.0003(8)
N2 0.0087(10) 0.0121(10) 0.0195(11) -0.0002(8) -0.0010(8) -0.0017(8)
N3 0.0128(10) 0.0151(11) 0.0158(11) -0.0002(8) -0.0018(8) 0.0015(8)
N4 0.0131(10) 0.0182(11) 0.0191(12) 0.0020(9) -0.0015(9) -0.0012(8)
O1 0.0145(9) 0.0178(10) 0.0285(11) -0.0061(8) 0.0046(8) -0.0070(7)
O2 0.0157(10) 0.0464(13) 0.0174(10) -0.0062(9) -0.0013(8) -0.0055(9)
S1 0.0158(3) 0.0162(3) 0.0190(4) -0.0027(3) -0.0001(3) 0.0010(2)

loop_
_atom_type_symbol
_atom_type_description
_atom_type_scat_dispersion_real
_atom_type_scat_dispersion_imag
_atom_type_scat_source
C C 0.0033 0.0016 'International Tables Vol C Tables 4.2.6.8 and 6.1.1.4'
H H 0.0000 0.0000 'International Tables Vol C Tables 4.2.6.8 and 6.1.1.4'
N N 0.0061 0.0033 'International Tables Vol C Tables 4.2.6.8 and 6.1.1.4'
O O 0.0106 0.0060 'International Tables Vol C Tables 4.2.6.8 and 6.1.1.4'
S S 0.1246 0.1234 'International Tables Vol C Tables 4.2.6.8 and 6.1.1.4'

loop_
_geom_angle_atom_site_label_1
_geom_angle_atom_site_label_2
_geom_angle_atom_site_label_3
_geom_angle
_geom_angle_site_symmetry_1
_geom_angle_site_symmetry_3
_geom_angle_publ_flag
C2 C1 C6 120.3(2) . . ?
C2 C1 N1 120.8(2) . . ?
C6 C1 N1 118.9(2) . . ?
C1 C2 C3 120.8(2) . . ?
C1 C2 H2 119.6 . . ?
C3 C2 H2 119.6 . . ?
C4 C3 C2 119.4(2) . . ?
C4 C3 H3 120.3 . . ?
C2 C3 H3 120.3 . . ?
C3 C4 C5 119.9(2) . . ?
C3 C4 H4 120.0 . . ?
C5 C4 H4 120.0 . . ?
C4 C5 C6 121.6(2) . . ?
C4 C5 H5 119.2 . . ?
C6 C5 H5 119.2 . . ?
C5 C6 C1 118.0(2) . . ?
C5 C6 N2 117.2(2) . . ?
C1 C6 N2 124.4(2) . . ?
N2 C7 N3 118.0(2) . . ?
N2 C7 C8 125.0(2) . . ?
N3 C7 C8 117.0(2) . . ?
C9 C8 C11 111.9(2) . . ?
C9 C8 C7 120.5(2) . . ?
C11 C8 C7 127.5(2) . . ?
C8 C9 N1 125.7(2) . . ?
C8 C9 S1 111.38(18) . . ?
N1 C9 S1 122.88(18) . . ?
C11 C10 C12 129.3(2) . . ?
C11 C10 S1 110.91(18) . . ?
C12 C10 S1 119.80(19) . . ?
C10 C11 C8 114.0(2) . . ?
C10 C11 H11 123.0 . . ?
C8 C11 H11 123.0 . . ?
C10 C12 H12A 109.5 . . ?
C10 C12 H12B 109.5 . . ?
H12A C12 H12B 109.5 . . ?
C10 C12 H12C 109.5 . . ?
H12A C12 H12C 109.5 . . ?
H12B C12 H12C 109.5 . . ?
N3 C13 C14 109.3(2) . . ?
N3 C13 H13A 109.8 . . ?
C14 C13 H13A 109.8 . . ?
N3 C13 H13B 109.8 . . ?
C14 C13 H13B 109.8 . . ?
H13A C13 H13B 108.3 . . ?
N4 C14 C13 112.9(2) . . ?
N4 C14 H14A 109.0 . . ?
C13 C14 H14A 109.0 . . ?
N4 C14 H14B 109.0 . . ?
C13 C14 H14B 109.0 . . ?
H14A C14 H14B 107.8 . . ?
N3 C15 C16 109.35(19) . . ?
N3 C15 H15A 109.8 . . ?
C16 C15 H15A 109.8 . . ?
N3 C15 H15B 109.8 . . ?
C16 C15 H15B 109.8 . . ?
H15A C15 H15B 108.3 . . ?
N4 C16 C15 110.9(2) . . ?
N4 C16 H16A 109.5 . . ?
C15 C16 H16A 109.5 . . ?
N4 C16 H16B 109.5 . . ?
C15 C16 H16B 109.5 . . ?
H16A C16 H16B 108.1 . . ?
N4 C17 H17A 109.5 . . ?
N4 C17 H17B 109.5 . . ?
H17A C17 H17B 109.5 . . ?
N4 C17 H17C 109.5 . . ?
H17A C17 H17C 109.5 . . ?
H17B C17 H17C 109.5 . . ?
O1 C18 C20 123.1(2) . . ?
O1 C18 C19 117.4(2) . 2_656 ?
C20 C18 C19 119.5(2) . 2_656 ?
C18 C19 C20 120.8(2) 2_656 . ?
C18 C19 H19 119.6 2_656 . ?
C20 C19 H19 119.6 . . ?
C18 C20 C19 119.7(2) . . ?
C18 C20 H20 120.2 . . ?
C19 C20 H20 120.2 . . ?
O2 C21 C22 118.3(2) . . ?
O2 C21 C23 123.1(2) . . ?
C22 C21 C23 118.6(2) . . ?
C22 C23 C21 120.2(2) 2_665 . ?
C22 C23 H23 119.9 2_665 . ?
C21 C23 H23 119.9 . . ?
C23 C22 C21 121.2(2) 2_665 . ?
C23 C22 H22 119.4 2_665 . ?
C21 C22 H22 119.4 . . ?
C25 C24 C29 117.4(3) . . ?
C25 C24 C30 121.8(3) . . ?
C29 C24 C30 120.8(3) . . ?
C26 C25 C24 121.8(3) . . ?
C26 C25 H25 119.1 . . ?
C24 C25 H25 119.1 . . ?
C27 C26 C25 120.0(3) . . ?
C27 C26 H26 120.0 . . ?
C25 C26 H26 120.0 . . ?
C26 C27 C28 119.3(3) . . ?
C26 C27 H27 120.3 . . ?
C28 C27 H27 120.3 . . ?
C29 C28 C27 120.3(3) . . ?
C29 C28 H28 119.8 . . ?
C27 C28 H28 119.8 . . ?
C28 C29 C24 121.1(3) . . ?
C28 C29 H29 119.4 . . ?
C24 C29 H29 119.4 . . ?
C24 C30 C31 113.9(3) . . ?
C24 C30 H30A 108.8 . . ?
C31 C30 H30A 108.8 . . ?
C24 C30 H30B 108.8 . . ?
C31 C30 H30B 108.8 . . ?
H30A C30 H30B 107.7 . . ?
C30 C31 H31A 109.5 . . ?
C30 C31 H31B 109.5 . . ?
H31A C31 H31B 109.5 . . ?
C30 C31 H31C 109.5 . . ?
H31A C31 H31C 109.5 . . ?
H31B C31 H31C 109.5 . . ?
C9 N1 C1 114.22(18) . . ?
C9 N1 H1N 110.7(17) . . ?
C1 N1 H1N 112.5(18) . . ?
C7 N2 C6 123.2(2) . . ?
C7 N3 C13 121.3(2) . . ?
C7 N3 C15 122.49(19) . . ?
C13 N3 C15 110.70(19) . . ?
C16 N4 C17 109.6(2) . . ?
C16 N4 C14 109.5(2) . . ?
C17 N4 C14 109.54(19) . . ?
C18 O1 H1O 109(2) . . ?
C21 O2 H2O 114(2) . . ?
C9 S1 C10 91.75(12) . . ?

loop_
_geom_bond_atom_site_label_1
_geom_bond_atom_site_label_2
_geom_bond_distance
_geom_bond_site_symmetry_2
_geom_bond_publ_flag
C1 C2 1.389(4) . ?
C1 C6 1.407(3) . ?
C1 N1 1.427(3) . ?
C2 C3 1.390(4) . ?
C2 H2 0.9500 . ?
C3 C4 1.386(4) . ?
C3 H3 0.9500 . ?
C4 C5 1.389(4) . ?
C4 H4 0.9500 . ?
C5 C6 1.392(3) . ?
C5 H5 0.9500 . ?
C6 N2 1.419(3) . ?
C7 N2 1.301(3) . ?
C7 N3 1.373(3) . ?
C7 C8 1.468(3) . ?
C8 C9 1.373(3) . ?
C8 C11 1.437(3) . ?
C9 N1 1.399(3) . ?
C9 S1 1.736(2) . ?
C10 C11 1.349(3) . ?
C10 C12 1.498(3) . ?
C10 S1 1.745(3) . ?
C11 H11 0.9500 . ?
C12 H12A 0.9800 . ?
C12 H12B 0.9800 . ?
C12 H12C 0.9800 . ?
C13 N3 1.460(3) . ?
C13 C14 1.515(3) . ?
C13 H13A 0.9900 . ?
C13 H13B 0.9900 . ?
C14 N4 1.474(3) . ?
C14 H14A 0.9900 . ?
C14 H14B 0.9900 . ?
C15 N3 1.468(3) . ?
C15 C16 1.518(3) . ?
C15 H15A 0.9900 . ?
C15 H15B 0.9900 . ?
C16 N4 1.472(3) . ?
C16 H16A 0.9900 . ?
C16 H16B 0.9900 . ?
C17 N4 1.473(3) . ?
C17 H17A 0.9800 . ?
C17 H17B 0.9800 . ?
C17 H17C 0.9800 . ?
C18 O1 1.376(3) . ?
C18 C20 1.387(3) . ?
C18 C19 1.388(3) 2_656 ?
C19 C20 1.388(3) . ?
C19 H19 0.9500 . ?
C20 H20 0.9500 . ?
C21 O2 1.371(3) . ?
C21 C22 1.388(4) . ?
C21 C23 1.389(3) . ?
C23 C22 1.387(4) 2_665 ?
C23 H23 0.9500 . ?
C22 H22 0.9500 . ?
C24 C25 1.387(4) . ?
C24 C29 1.395(4) . ?
C24 C30 1.506(4) . ?
C25 C26 1.382(4) . ?
C25 H25 0.9500 . ?
C26 C27 1.376(4) . ?
C26 H26 0.9500 . ?
C27 C28 1.388(4) . ?
C27 H27 0.9500 . ?
C28 C29 1.380(5) . ?
C28 H28 0.9500 . ?
C29 H29 0.9500 . ?
C30 C31 1.518(4) . ?
C30 H30A 0.9900 . ?
C30 H30B 0.9900 . ?
C31 H31A 0.9800 . ?
C31 H31B 0.9800 . ?
C31 H31C 0.9800 . ?
N1 H1N 0.83(3) . ?
O1 H1O 0.90(3) . ?
O2 H2O 0.999(18) . ?

loop_
_geom_torsion_atom_site_label_1
_geom_torsion_atom_site_label_2
_geom_torsion_atom_site_label_3
_geom_torsion_atom_site_label_4
_geom_torsion
_geom_torsion_site_symmetry_1
_geom_torsion_site_symmetry_2
_geom_torsion_site_symmetry_3
_geom_torsion_site_symmetry_4
_geom_torsion_publ_flag
C6 C1 C2 C3 1.5(4) . . . . ?
N1 C1 C2 C3 -178.5(2) . . . . ?
C1 C2 C3 C4 -0.6(4) . . . . ?
C2 C3 C4 C5 -1.2(4) . . . . ?
C3 C4 C5 C6 2.2(4) . . . . ?
C4 C5 C6 C1 -1.3(3) . . . . ?
C4 C5 C6 N2 -174.2(2) . . . . ?
C2 C1 C6 C5 -0.5(3) . . . . ?
N1 C1 C6 C5 179.4(2) . . . . ?
C2 C1 C6 N2 171.9(2) . . . . ?
N1 C1 C6 N2 -8.2(3) . . . . ?
N2 C7 C8 C9 -38.8(3) . . . . ?
N3 C7 C8 C9 143.2(2) . . . . ?
N2 C7 C8 C11 145.2(2) . . . . ?
N3 C7 C8 C11 -32.7(3) . . . . ?
C11 C8 C9 N1 -174.8(2) . . . . ?
C7 C8 C9 N1 8.6(4) . . . . ?
C11 C8 C9 S1 1.8(3) . . . . ?
C7 C8 C9 S1 -174.75(18) . . . . ?
C12 C10 C11 C8 -178.6(2) . . . . ?
S1 C10 C11 C8 1.5(3) . . . . ?
C9 C8 C11 C10 -2.1(3) . . . . ?
C7 C8 C11 C10 174.1(2) . . . . ?
N3 C13 C14 N4 -56.1(3) . . . . ?
N3 C15 C16 N4 59.4(3) . . . . ?
O1 C18 C20 C19 -179.7(2) . . . . ?
C19 C18 C20 C19 1.0(4) 2_656 . . . ?
C18 C19 C20 C18 -1.0(4) 2_656 . . . ?
O2 C21 C23 C22 -178.5(2) . . . 2_665 ?
C22 C21 C23 C22 0.8(4) . . . 2_665 ?
O2 C21 C22 C23 178.5(2) . . . 2_665 ?
C23 C21 C22 C23 -0.8(4) . . . 2_665 ?
C29 C24 C25 C26 0.8(4) . . . . ?
C30 C24 C25 C26 -179.6(3) . . . . ?
C24 C25 C26 C27 -0.8(4) . . . . ?
C25 C26 C27 C28 0.6(4) . . . . ?
C26 C27 C28 C29 -0.4(5) . . . . ?
C27 C28 C29 C24 0.5(5) . . . . ?
C25 C24 C29 C28 -0.7(5) . . . . ?
C30 C24 C29 C28 179.7(3) . . . . ?
C25 C24 C30 C31 -96.0(4) . . . . ?
C29 C24 C30 C31 83.6(4) . . . . ?
C8 C9 N1 C1 56.2(3) . . . . ?
S1 C9 N1 C1 -120.0(2) . . . . ?
C2 C1 N1 C9 122.4(2) . . . . ?
C6 C1 N1 C9 -57.6(3) . . . . ?
N3 C7 N2 C6 170.1(2) . . . . ?
C8 C7 N2 C6 -7.8(3) . . . . ?
C5 C6 N2 C7 -138.1(2) . . . . ?
C1 C6 N2 C7 49.5(3) . . . . ?
N2 C7 N3 C13 -3.9(3) . . . . ?
C8 C7 N3 C13 174.20(19) . . . . ?
N2 C7 N3 C15 147.5(2) . . . . ?
C8 C7 N3 C15 -34.4(3) . . . . ?
C14 C13 N3 C7 -147.4(2) . . . . ?
C14 C13 N3 C15 58.2(2) . . . . ?
C16 C15 N3 C7 145.5(2) . . . . ?
C16 C15 N3 C13 -60.4(2) . . . . ?
C15 C16 N4 C17 -176.3(2) . . . . ?
C15 C16 N4 C14 -56.1(2) . . . . ?
C13 C14 N4 C16 55.0(3) . . . . ?
C13 C14 N4 C17 175.2(2) . . . . ?
C8 C9 S1 C10 -0.85(19) . . . . ?
N1 C9 S1 C10 175.9(2) . . . . ?
C11 C10 S1 C9 -0.4(2) . . . . ?
C12 C10 S1 C9 179.7(2) . . . . ?
